data_7007752
loop_
_publ_author_name
'Casanova, Massimo'
'Zangrando, Ennio'
'Munini, Fabio'
'Iengo, Elisabetta'
'Alessio, Enzo'

_publ_section_title
;
 fac-[Re(CO)3(dmso-O)3](CF3SO3): a new versatile and efficient Re(I)
 precursor for the preparation of mono and polynuclear compounds
 containing fac-[Re(CO)3]+ fragments.
;
_journal_issue 42
_journal_name_full 'Dalton transactions (Cambridge, England : 2003)'
_journal_page_first 5033
_journal_page_last 5045
_journal_paper_doi 10.1039/b609853c
_journal_year 2006
_chemical_formula_moiety 'C15 H16 N2 O4 Re S 1-, C F3 O3 S 1-'
_chemical_formula_sum 'C16 H16 F3 N2 O7 Re S2'
_chemical_formula_weight 655.63
_chemical_name_common
;mer-tricarbonyl-(dimethylsulfoxide,O)-bis(pyridine)-
rhenium(i) triflate
;
_chemical_name_systematic
;
mer-tricarbonyl-(dimethylsulfoxide,O)-bis(pyridine)-rhenium(I) triflate
;
_space_group_IT_number 61
_symmetry_cell_setting orthorhombic
_symmetry_space_group_name_Hall '-P 2ac 2ab'
_symmetry_space_group_name_H-M 'P b c a'
_atom_sites_solution_hydrogens geom
_atom_sites_solution_primary direct
_atom_sites_solution_secondary difmap
_audit_creation_method SHELXL-97
_cell_angle_alpha 90.00
_cell_angle_beta 90.00
_cell_angle_gamma 90.00
_cell_formula_units_Z 8
_cell_length_a 12.511(3)
_cell_length_b 14.814(3)
_cell_length_c 24.505(5)
_cell_measurement_temperature 293(2)
_cell_volume 4541.7(17)
_computing_cell_refinement 'Denzo (Otwinowski & Minor 1997)'
_computing_data_collection 'Nonius Xpress'
_computing_data_reduction 'Denzo and Scalepack (Otwinowski & Minor 1997)'
_computing_molecular_graphics 'Ortep3/windows (Farrugia,1997)'
_computing_publication_material 'Wingx 1.70.00 (Farrugia, 1999)'
_computing_structure_refinement 'SHELX97 (Sheldrick, 1998)'
_computing_structure_solution 'SHELX97 (Sheldrick, 1998)'
_diffrn_ambient_temperature 293(2)
_diffrn_measured_fraction_theta_full 0.862
_diffrn_measured_fraction_theta_max 0.862
_diffrn_measurement_device_type 'image plate dip1030'
_diffrn_measurement_method 'laser scanner'
_diffrn_radiation_monochromator graphite
_diffrn_radiation_source 'fine-focus sealed tube'
_diffrn_radiation_type Mok\a
_diffrn_radiation_wavelength 0.71073
_diffrn_reflns_av_R_equivalents 0.0369
_diffrn_reflns_av_sigmaI/netI 0.0608
_diffrn_reflns_limit_h_max 15
_diffrn_reflns_limit_h_min -15
_diffrn_reflns_limit_k_max 17
_diffrn_reflns_limit_k_min -17
_diffrn_reflns_limit_l_max 30
_diffrn_reflns_limit_l_min -30
_diffrn_reflns_number 31630
_diffrn_reflns_theta_full 26.44
_diffrn_reflns_theta_max 26.44
_diffrn_reflns_theta_min 2.70
_exptl_absorpt_coefficient_mu 5.598
_exptl_absorpt_correction_T_max 0.440
_exptl_absorpt_correction_T_min 0.183
_exptl_absorpt_correction_type refdelf
_exptl_absorpt_process_details
;
Parkin S,Moezzi B & Hope H, (1995) J. Appl. Cryst. 28, 53-56
Cubic fit to sin(theta)/lambda - 24 parameters
;
_exptl_crystal_colour colorless
_exptl_crystal_density_diffrn 1.918
_exptl_crystal_density_method 'not measured'
_exptl_crystal_description needle
_exptl_crystal_F_000 2528
_exptl_crystal_size_max 0.40
_exptl_crystal_size_mid 0.20
_exptl_crystal_size_min 0.15
_refine_diff_density_max 0.489
_refine_diff_density_min -0.724
_refine_diff_density_rms 0.089
_refine_ls_extinction_method none
_refine_ls_goodness_of_fit_ref 0.826
_refine_ls_hydrogen_treatment constr
_refine_ls_matrix_type full
_refine_ls_number_parameters 280
_refine_ls_number_reflns 4031
_refine_ls_number_restraints 0
_refine_ls_restrained_S_all 0.826
_refine_ls_R_factor_all 0.0749
_refine_ls_R_factor_gt 0.0340
_refine_ls_shift/su_max 0.001
_refine_ls_shift/su_mean 0.000
_refine_ls_structure_factor_coef Fsqd
_refine_ls_weighting_details 'calc w=1/[\s^2^(Fo^2^)+(0.0285P)^2^] where P=(Fo^2^+2Fc^2^)/3'
_refine_ls_weighting_scheme calc
_refine_ls_wR_factor_gt 0.0680
_refine_ls_wR_factor_ref 0.0760
_reflns_number_gt 2181
_reflns_number_total 4031
_reflns_threshold_expression >2sigma(I)
_cod_data_source_file b609853c.txt
_cod_data_source_block 9
_cod_original_sg_symbol_H-M 'P bca'
_cod_database_code 7007752

loop_
_symmetry_equiv_pos_as_xyz
'x, y, z'
'-x+1/2, -y, z+1/2'
'x+1/2, -y+1/2, -z'
'-x, y+1/2, -z+1/2'
'-x, -y, -z'
'x-1/2, y, -z-1/2'
'-x-1/2, y-1/2, z'
'x, -y-1/2, z-1/2'

loop_
_atom_site_label
_atom_site_type_symbol
_atom_site_fract_x
_atom_site_fract_y
_atom_site_fract_z
_atom_site_U_iso_or_equiv
_atom_site_adp_type
_atom_site_occupancy
_atom_site_symmetry_multiplicity
_atom_site_calc_flag
_atom_site_refinement_flags
_atom_site_disorder_assembly
_atom_site_disorder_group
Re Re 0.25825(2) 0.134898(15) 0.148389(10) 0.05538(10) Uani 1 1 d . . .
O1 O 0.3703(5) 0.2859(3) 0.2127(2) 0.0887(18) Uani 1 1 d . . .
O2 O 0.1811(5) 0.2898(3) 0.0746(2) 0.0908(19) Uani 1 1 d . . .
O3 O 0.0605(5) 0.1599(3) 0.2188(2) 0.0851(18) Uani 1 1 d . . .
C1 C 0.3295(7) 0.2268(4) 0.1895(3) 0.065(2) Uani 1 1 d . . .
C2 C 0.2094(6) 0.2303(5) 0.1012(3) 0.065(2) Uani 1 1 d . . .
C3 C 0.1359(7) 0.1526(4) 0.1917(3) 0.066(2) Uani 1 1 d . . .
N1 N 0.1807(5) 0.0264(3) 0.0995(2) 0.0596(16) Uani 1 1 d . . .
N2 N 0.3158(5) 0.0248(3) 0.2024(2) 0.0604(16) Uani 1 1 d . . .
C4 C 0.1092(7) -0.0290(5) 0.1216(3) 0.081(3) Uani 1 1 d . . .
H4 H 0.0944 -0.0251 0.1587 0.097 Uiso 1 1 calc R . .
C5 C 0.0571(7) -0.0917(5) 0.0905(4) 0.086(3) Uani 1 1 d . . .
H5 H 0.0077 -0.1302 0.1067 0.104 Uiso 1 1 calc R . .
C6 C 0.0770(7) -0.0982(5) 0.0360(4) 0.089(3) Uani 1 1 d . . .
H6 H 0.0415 -0.1409 0.0149 0.106 Uiso 1 1 calc R . .
C7 C 0.1500(7) -0.0412(5) 0.0127(3) 0.083(3) Uani 1 1 d . . .
H7 H 0.1650 -0.0445 -0.0245 0.099 Uiso 1 1 calc R . .
C8 C 0.2008(6) 0.0211(5) 0.0455(3) 0.070(2) Uani 1 1 d . . .
H8 H 0.2501 0.0605 0.0300 0.084 Uiso 1 1 calc R . .
C9 C 0.2997(7) 0.0290(5) 0.2564(3) 0.086(3) Uani 1 1 d . . .
H9 H 0.2640 0.0788 0.2706 0.103 Uiso 1 1 calc R . .
C10 C 0.3336(7) -0.0370(5) 0.2916(4) 0.095(3) Uani 1 1 d . . .
H10 H 0.3221 -0.0320 0.3290 0.114 Uiso 1 1 calc R . .
C11 C 0.3853(7) -0.1110(5) 0.2700(4) 0.091(3) Uani 1 1 d . . .
H11 H 0.4073 -0.1579 0.2925 0.109 Uiso 1 1 calc R . .
C12 C 0.4032(7) -0.1145(5) 0.2167(4) 0.087(3) Uani 1 1 d . . .
H12 H 0.4408 -0.1630 0.2021 0.105 Uiso 1 1 calc R . .
C13 C 0.3669(6) -0.0471(4) 0.1826(3) 0.071(2) Uani 1 1 d . . .
H13 H 0.3782 -0.0518 0.1452 0.085 Uiso 1 1 calc R . .
S1 S 0.49148(17) 0.15365(12) 0.09199(8) 0.0703(6) Uani 1 1 d . . .
O4 O 0.3935(4) 0.0943(3) 0.09865(18) 0.0635(13) Uani 1 1 d . . .
C14 C 0.5850(8) 0.1107(5) 0.1397(3) 0.102(3) Uani 1 1 d . . .
H14A H 0.5627 0.1261 0.1760 0.152 Uiso 1 1 calc R . .
H14B H 0.6541 0.1364 0.1327 0.152 Uiso 1 1 calc R . .
H14C H 0.5890 0.0462 0.1362 0.152 Uiso 1 1 calc R . .
C15 C 0.5562(6) 0.1145(5) 0.0335(3) 0.097(3) Uani 1 1 d . . .
H15A H 0.5160 0.1316 0.0018 0.145 Uiso 1 1 calc R . .
H15B H 0.5617 0.0499 0.0351 0.145 Uiso 1 1 calc R . .
H15C H 0.6264 0.1403 0.0316 0.145 Uiso 1 1 calc R . .
S2 S 0.2830(2) 0.17616(15) -0.07415(10) 0.0828(7) Uani 1 1 d . . .
O5 O 0.1804(6) 0.1988(4) -0.0910(3) 0.147(3) Uani 1 1 d . . .
O6 O 0.3084(8) 0.0868(4) -0.0852(3) 0.184(4) Uani 1 1 d . . .
O7 O 0.3163(6) 0.2043(4) -0.0215(2) 0.156(3) Uani 1 1 d . . .
C16 C 0.3650(12) 0.2402(9) -0.1194(5) 0.124(4) Uani 1 1 d . . .
F1 F 0.3437(7) 0.2279(7) -0.1688(3) 0.229(5) Uani 1 1 d . . .
F2 F 0.4632(7) 0.2269(8) -0.1111(3) 0.264(6) Uani 1 1 d . . .
F3 F 0.3508(7) 0.3282(6) -0.1095(3) 0.190(3) Uani 1 1 d . . .

loop_
_atom_site_aniso_label
_atom_site_aniso_U_11
_atom_site_aniso_U_22
_atom_site_aniso_U_33
_atom_site_aniso_U_23
_atom_site_aniso_U_13
_atom_site_aniso_U_12
Re 0.0543(2) 0.05834(16) 0.05355(16) 0.00668(12) 0.00484(17) 0.00261(17)
O1 0.104(5) 0.085(4) 0.077(4) -0.012(3) -0.005(4) -0.013(3)
O2 0.091(5) 0.100(4) 0.082(4) 0.035(3) 0.000(3) 0.018(3)
O3 0.080(5) 0.089(3) 0.086(5) 0.012(3) 0.032(3) 0.015(3)
C1 0.060(7) 0.072(5) 0.062(6) 0.003(4) 0.011(4) 0.009(4)
C2 0.047(6) 0.089(5) 0.060(5) 0.004(4) 0.006(4) -0.004(4)
C3 0.093(8) 0.048(4) 0.058(5) 0.006(3) 0.001(4) 0.007(4)
N1 0.053(5) 0.062(3) 0.064(5) 0.003(3) -0.003(3) -0.002(3)
N2 0.065(5) 0.057(3) 0.059(4) 0.013(3) 0.004(3) 0.011(3)
C4 0.085(8) 0.079(5) 0.080(6) -0.001(4) 0.023(5) -0.027(5)
C5 0.080(8) 0.081(5) 0.098(8) 0.001(5) 0.013(6) -0.018(5)
C6 0.078(8) 0.083(6) 0.104(8) -0.020(5) -0.020(6) -0.008(5)
C7 0.083(8) 0.088(6) 0.077(7) -0.010(5) -0.009(5) -0.012(5)
C8 0.070(7) 0.077(5) 0.062(6) 0.005(4) 0.000(4) -0.013(4)
C9 0.099(8) 0.096(6) 0.063(6) 0.011(5) 0.008(5) 0.029(5)
C10 0.107(9) 0.105(6) 0.072(7) 0.025(5) 0.001(6) 0.010(6)
C11 0.101(9) 0.067(5) 0.105(8) 0.020(5) -0.023(6) 0.015(4)
C12 0.094(8) 0.076(5) 0.092(7) 0.009(5) 0.018(6) 0.018(4)
C13 0.084(7) 0.060(4) 0.070(6) 0.002(4) 0.014(5) 0.005(4)
S1 0.0648(17) 0.0692(10) 0.0770(14) 0.0035(10) 0.0110(11) -0.0032(10)
O4 0.041(4) 0.076(3) 0.074(4) 0.002(2) 0.015(3) -0.002(2)
C14 0.108(9) 0.104(6) 0.092(8) 0.018(5) -0.029(6) -0.007(5)
C15 0.083(8) 0.148(8) 0.060(6) -0.011(5) 0.026(5) -0.019(5)
S2 0.089(2) 0.0846(14) 0.0751(16) -0.0035(11) 0.0074(13) 0.0035(12)
O5 0.066(7) 0.136(5) 0.239(9) 0.055(5) 0.008(5) -0.006(4)
O6 0.307(11) 0.093(5) 0.150(7) -0.021(4) -0.028(7) 0.074(6)
O7 0.227(9) 0.181(6) 0.060(5) -0.021(4) 0.020(5) -0.081(6)
C16 0.105(13) 0.165(11) 0.103(11) 0.017(9) 0.018(8) 0.041(10)
F1 0.209(10) 0.426(14) 0.052(4) 0.016(6) 0.012(5) -0.071(8)
F2 0.070(7) 0.522(17) 0.200(9) 0.138(9) 0.044(6) 0.040(9)
F3 0.189(9) 0.186(6) 0.196(8) 0.044(6) -0.005(7) -0.082(7)

loop_
_atom_type_symbol
_atom_type_description
_atom_type_scat_dispersion_real
_atom_type_scat_dispersion_imag
_atom_type_scat_source
C C 0.0033 0.0016 'International Tables Vol C Tables 4.2.6.8 and 6.1.1.4'
H H 0.0000 0.0000 'International Tables Vol C Tables 4.2.6.8 and 6.1.1.4'
N N 0.0061 0.0033 'International Tables Vol C Tables 4.2.6.8 and 6.1.1.4'
O O 0.0106 0.0060 'International Tables Vol C Tables 4.2.6.8 and 6.1.1.4'
S S 0.1246 0.1234 'International Tables Vol C Tables 4.2.6.8 and 6.1.1.4'
Re Re -1.0185 7.2310 'International Tables Vol C Tables 4.2.6.8 and 6.1.1.4'
F F 0.0171 0.0103 'International Tables Vol C Tables 4.2.6.8 and 6.1.1.4'

loop_
_geom_angle_atom_site_label_1
_geom_angle_atom_site_label_2
_geom_angle_atom_site_label_3
_geom_angle
_geom_angle_site_symmetry_1
_geom_angle_site_symmetry_3
_geom_angle_publ_flag
C3 Re C1 89.0(3) . . ?
C3 Re C2 88.7(3) . . ?
C1 Re C2 86.7(3) . . ?
C3 Re O4 171.9(2) . . ?
C1 Re O4 97.5(3) . . ?
C2 Re O4 96.5(3) . . ?
C3 Re N2 91.8(3) . . ?
C1 Re N2 93.3(3) . . ?
C2 Re N2 179.5(3) . . ?
O4 Re N2 82.98(19) . . ?
C3 Re N1 92.9(3) . . ?
C1 Re N1 178.1(3) . . ?
C2 Re N1 93.9(3) . . ?
O4 Re N1 80.6(2) . . ?
N2 Re N1 86.1(2) . . ?
O1 C1 Re 176.4(7) . . ?
O2 C2 Re 177.2(7) . . ?
O3 C3 Re 177.3(6) . . ?
C4 N1 C8 119.3(6) . . ?
C4 N1 Re 121.3(5) . . ?
C8 N1 Re 119.2(5) . . ?
C13 N2 C9 117.9(6) . . ?
C13 N2 Re 121.7(5) . . ?
C9 N2 Re 120.4(5) . . ?
N1 C4 C5 120.9(8) . . ?
C6 C5 C4 120.5(8) . . ?
C5 C6 C7 119.2(8) . . ?
C6 C7 C8 118.4(8) . . ?
N1 C8 C7 121.7(7) . . ?
N2 C9 C10 122.8(7) . . ?
C9 C10 C11 118.1(8) . . ?
C12 C11 C10 119.3(8) . . ?
C11 C12 C13 120.8(7) . . ?
N2 C13 C12 121.0(7) . . ?
O4 S1 C15 105.7(3) . . ?
O4 S1 C14 104.7(3) . . ?
C15 S1 C14 96.6(4) . . ?
S1 O4 Re 122.0(2) . . ?
O6 S2 O5 112.6(5) . . ?
O6 S2 O7 113.0(5) . . ?
O5 S2 O7 118.0(5) . . ?
O6 S2 C16 104.7(6) . . ?
O5 S2 C16 102.6(6) . . ?
O7 S2 C16 103.9(6) . . ?
F1 C16 F2 109.9(12) . . ?
F1 C16 F3 106.7(11) . . ?
F2 C16 F3 104.7(14) . . ?
F1 C16 S2 113.6(12) . . ?
F2 C16 S2 112.1(10) . . ?
F3 C16 S2 109.2(8) . . ?

loop_
_geom_bond_atom_site_label_1
_geom_bond_atom_site_label_2
_geom_bond_distance
_geom_bond_site_symmetry_2
_geom_bond_publ_flag
Re C3 1.881(8) . ?
Re C1 1.914(8) . ?
Re C2 1.926(8) . ?
Re O4 2.171(4) . ?
Re N2 2.220(5) . ?
Re N1 2.228(5) . ?
O1 C1 1.161(8) . ?
O2 C2 1.152(7) . ?
O3 C3 1.159(8) . ?
N1 C4 1.330(8) . ?
N1 C8 1.348(8) . ?
N2 C13 1.334(7) . ?
N2 C9 1.341(8) . ?
C4 C5 1.365(10) . ?
C5 C6 1.361(11) . ?
C6 C7 1.369(10) . ?
C7 C8 1.380(9) . ?
C9 C10 1.371(9) . ?
C10 C11 1.378(10) . ?
C11 C12 1.327(10) . ?
C12 C13 1.379(9) . ?
S1 O4 1.518(4) . ?
S1 C15 1.744(7) . ?
S1 C14 1.772(8) . ?
S2 O6 1.389(6) . ?
S2 O5 1.390(7) . ?
S2 O7 1.419(6) . ?
S2 C16 1.784(13) . ?
C16 F1 1.253(13) . ?
C16 F2 1.260(13) . ?
C16 F3 1.337(12) . ?

loop_
_geom_torsion_atom_site_label_1
_geom_torsion_atom_site_label_2
_geom_torsion_atom_site_label_3
_geom_torsion_atom_site_label_4
_geom_torsion
_geom_torsion_site_symmetry_1
_geom_torsion_site_symmetry_2
_geom_torsion_site_symmetry_3
_geom_torsion_site_symmetry_4
_geom_torsion_publ_flag
C3 Re C1 O1 -85(12) . . . . ?
C2 Re C1 O1 3(12) . . . . ?
O4 Re C1 O1 100(12) . . . . ?
N2 Re C1 O1 -177(100) . . . . ?
N1 Re C1 O1 111(12) . . . . ?
C3 Re C2 O2 71(15) . . . . ?
C1 Re C2 O2 -18(15) . . . . ?
O4 Re C2 O2 -116(15) . . . . ?
N2 Re C2 O2 -108(33) . . . . ?
N1 Re C2 O2 163(15) . . . . ?
C1 Re C3 O3 -127(17) . . . . ?
C2 Re C3 O3 146(17) . . . . ?
O4 Re C3 O3 16(18) . . . . ?
N2 Re C3 O3 -34(17) . . . . ?
N1 Re C3 O3 53(17) . . . . ?
C3 Re N1 C4 -32.9(6) . . . . ?
C1 Re N1 C4 131(8) . . . . ?
C2 Re N1 C4 -121.8(6) . . . . ?
O4 Re N1 C4 142.2(6) . . . . ?
N2 Re N1 C4 58.7(6) . . . . ?
C3 Re N1 C8 142.2(5) . . . . ?
C1 Re N1 C8 -54(8) . . . . ?
C2 Re N1 C8 53.3(6) . . . . ?
O4 Re N1 C8 -42.7(5) . . . . ?
N2 Re N1 C8 -126.2(5) . . . . ?
C3 Re N2 C13 144.3(6) . . . . ?
C1 Re N2 C13 -126.6(6) . . . . ?
C2 Re N2 C13 -37(33) . . . . ?
O4 Re N2 C13 -29.5(6) . . . . ?
N1 Re N2 C13 51.6(6) . . . . ?
C3 Re N2 C9 -35.5(6) . . . . ?
C1 Re N2 C9 53.5(6) . . . . ?
C2 Re N2 C9 143(33) . . . . ?
O4 Re N2 C9 150.7(6) . . . . ?
N1 Re N2 C9 -128.3(6) . . . . ?
C8 N1 C4 C5 0.8(12) . . . . ?
Re N1 C4 C5 175.9(6) . . . . ?
N1 C4 C5 C6 -0.4(14) . . . . ?
C4 C5 C6 C7 0.0(14) . . . . ?
C5 C6 C7 C8 -0.1(13) . . . . ?
C4 N1 C8 C7 -0.8(11) . . . . ?
Re N1 C8 C7 -176.0(6) . . . . ?
C6 C7 C8 N1 0.5(12) . . . . ?
C13 N2 C9 C10 0.2(12) . . . . ?
Re N2 C9 C10 -180.0(7) . . . . ?
N2 C9 C10 C11 -0.8(14) . . . . ?
C9 C10 C11 C12 2.1(14) . . . . ?
C10 C11 C12 C13 -2.8(14) . . . . ?
C9 N2 C13 C12 -0.8(12) . . . . ?
Re N2 C13 C12 179.3(6) . . . . ?
C11 C12 C13 N2 2.2(13) . . . . ?
C15 S1 O4 Re -160.9(3) . . . . ?
C14 S1 O4 Re 97.7(4) . . . . ?
C3 Re O4 S1 -160.3(18) . . . . ?
C1 Re O4 S1 -17.9(4) . . . . ?
C2 Re O4 S1 69.6(4) . . . . ?
N2 Re O4 S1 -110.3(3) . . . . ?
N1 Re O4 S1 162.5(3) . . . . ?
O6 S2 C16 F1 64.6(12) . . . . ?
O5 S2 C16 F1 -53.2(12) . . . . ?
O7 S2 C16 F1 -176.7(10) . . . . ?
O6 S2 C16 F2 -60.8(13) . . . . ?
O5 S2 C16 F2 -178.6(11) . . . . ?
O7 S2 C16 F2 57.9(13) . . . . ?
O6 S2 C16 F3 -176.4(9) . . . . ?
O5 S2 C16 F3 65.8(11) . . . . ?
O7 S2 C16 F3 -57.7(11) . . . . ?
